data_4080485
loop_
_publ_author_name
'Rad&#x2019;kov, Vasily'
'Dorcet, Vincent'
'Carpentier, Jean-Fran\,cois'
'Trifonov, Alexander'
'Kirillov, Evgeny'

_publ_section_title
;
 Alkylyttrium Complexes of Amidine--Amidopyridinate Ligands.
 Intramolecular C(sp3)--H Activation and Reactivity Studies
;
_journal_issue 5
_journal_name_full Organometallics
_journal_page_first 1517
_journal_paper_doi 10.1021/om400027d
_journal_volume 32
_journal_year 2013
_chemical_compound_source 'synthesis as described'
_chemical_formula_moiety '2(C39 H51 N4 O Si Y)'
_chemical_formula_sum 'C78 H102 N8 O2 Si2 Y2'
_chemical_formula_weight 1417.68
_chemical_name_systematic
;
 ?
;
_space_group_IT_number 14
_symmetry_cell_setting monoclinic
_symmetry_Int_Tables_number 14
_symmetry_space_group_name_Hall '-P 2yab'
_symmetry_space_group_name_H-M 'P 1 21/a 1'
_atom_sites_solution_hydrogens geom
_atom_sites_solution_primary direct
_atom_sites_solution_secondary difmap
_audit_conform_dict_location ftp://ftp.iucr.org/pub/cif_core.dic
_audit_conform_dict_name cif_core.dic
_audit_conform_dict_version 2.4
_audit_creation_date 2012-03-21T14:52:45-00:00
_audit_creation_method 'WinGX routine CIF_UPDATE'
_cell_angle_alpha 90
_cell_angle_beta 101.108(5)
_cell_angle_gamma 90
_cell_formula_units_Z 4
_cell_length_a 14.061(3)
_cell_length_b 18.161(3)
_cell_length_c 31.122(6)
_cell_measurement_reflns_used 6840
_cell_measurement_temperature 250(2)
_cell_measurement_theta_max 20.14
_cell_measurement_theta_min 2.44
_cell_measurement_wavelength 0.71073
_cell_volume 7798(3)
_computing_cell_refinement 'Bruker APEX2 (Bruker, 2006)'
_computing_data_collection 'Bruker APEX2 (Bruker, 2006)'
_computing_data_reduction 'Bruker APEX2 (Bruker, 2006)'
_computing_molecular_graphics 'Ortep-3 for Windows (Farrugia, 1997)'
_computing_publication_material
;
           WinGX publication routines (Farrugia, 1999),
           CRYSCAL (T. Roisnel, local program)
;
_computing_structure_refinement 'SHELXL-97 (Sheldrick, 1997)'
_computing_structure_solution 'SIR97 (Altomare et al., 1999)'
_diffrn_ambient_temperature 250(2)
_diffrn_detector 'CCD plate'
_diffrn_measured_fraction_theta_full 0.992
_diffrn_measured_fraction_theta_max 0.992
_diffrn_measurement_device_type 'APEXII, Bruker-AXS'
_diffrn_measurement_method 'CCD rotation images, thin slices'
_diffrn_radiation_monochromator graphite
_diffrn_radiation_probe x-ray
_diffrn_radiation_type MoK\a
_diffrn_radiation_wavelength 0.71073
_diffrn_reflns_av_R_equivalents 0.1059
_diffrn_reflns_av_unetI/netI 0.155
_diffrn_reflns_limit_h_max 18
_diffrn_reflns_limit_h_min -18
_diffrn_reflns_limit_k_max 17
_diffrn_reflns_limit_k_min -23
_diffrn_reflns_limit_l_max 40
_diffrn_reflns_limit_l_min -40
_diffrn_reflns_number 68336
_diffrn_reflns_theta_full 27.48
_diffrn_reflns_theta_max 27.48
_diffrn_reflns_theta_min 3.42
_exptl_absorpt_coefficient_mu 1.559
_exptl_absorpt_correction_T_max 0.804
_exptl_absorpt_correction_T_min 0.691
_exptl_absorpt_correction_type multi-scan
_exptl_absorpt_process_details
;
  [Sheldrick, G.M. (2002). SADABS Bruker AXS Inc., Madison, Wisconsin, USA]
;
_exptl_crystal_colour yellow
_exptl_crystal_density_diffrn 1.207
_exptl_crystal_density_method 'not measured'
_exptl_crystal_description block
_exptl_crystal_F_000 2992
_exptl_crystal_size_max 0.33
_exptl_crystal_size_mid 0.21
_exptl_crystal_size_min 0.14
_refine_diff_density_max 0.494
_refine_diff_density_min -0.345
_refine_diff_density_rms 0.058
_refine_ls_extinction_method none
_refine_ls_goodness_of_fit_ref 0.98
_refine_ls_hydrogen_treatment constr
_refine_ls_matrix_type full
_refine_ls_number_parameters 835
_refine_ls_number_reflns 17751
_refine_ls_number_restraints 0
_refine_ls_restrained_S_all 0.98
_refine_ls_R_factor_all 0.1964
_refine_ls_R_factor_gt 0.0622
_refine_ls_shift/su_max 0.006
_refine_ls_shift/su_mean 0
_refine_ls_structure_factor_coef Fsqd
_refine_ls_weighting_details 'calc w=1/[\s^2^(Fo^2^)+(0.0579P)^2^+0.0000P] where P=(Fo^2^+2Fc^2^)/3'
_refine_ls_weighting_scheme calc
_refine_ls_wR_factor_gt 0.1137
_refine_ls_wR_factor_ref 0.149
_reflns_number_gt 7399
_reflns_number_total 17751
_reflns_threshold_expression >2sigma(I)
_cod_data_source_file om400027d_si_002.cif
_cod_data_source_block 2a_prim
_cod_original_sg_symbol_H-M 'P 21/a'
_cod_database_code 4080485

loop_
_symmetry_equiv_pos_as_xyz
'x, y, z'
'-x+1/2, y+1/2, -z'
'-x, -y, -z'
'x-1/2, -y-1/2, z'

loop_
_atom_site_label
_atom_site_type_symbol
_atom_site_fract_x
_atom_site_fract_y
_atom_site_fract_z
_atom_site_U_iso_or_equiv
_atom_site_adp_type
_atom_site_occupancy
_atom_site_symmetry_multiplicity
_atom_site_calc_flag
_atom_site_refinement_flags
_atom_site_disorder_assembly
_atom_site_disorder_group
Y1 Y -0.18354(3) -0.08170(2) 0.094105(13) 0.04698(13) Uani 1 1 d . . .
N1 N -0.3043(2) 0.01351(17) 0.07239(11) 0.0459(9) Uani 1 1 d . A .
C2 C -0.2871(3) 0.0197(3) 0.02836(14) 0.0531(12) Uani 1 1 d . A .
C3 C -0.2812(3) -0.0476(3) 0.00699(15) 0.0597(12) Uani 1 1 d . A .
C4 C -0.2426(4) -0.0453(4) -0.03195(17) 0.0797(15) Uani 1 1 d . . .
H4 H -0.2355 -0.0891 -0.0471 0.096 Uiso 1 1 calc R A .
C5 C -0.2157(4) 0.0203(5) -0.04750(19) 0.097(2) Uani 1 1 d . A .
H5 H -0.1894 0.0205 -0.0731 0.116 Uiso 1 1 calc R . .
C6 C -0.2261(4) 0.0861(4) -0.02676(19) 0.0907(18) Uani 1 1 d . . .
H6 H -0.2094 0.1306 -0.0389 0.109 Uiso 1 1 calc R A .
C7 C -0.2609(3) 0.0866(3) 0.01183(16) 0.0683(14) Uani 1 1 d . A .
C8 C -0.3036(3) -0.1152(3) 0.02772(14) 0.0664(13) Uani 1 1 d . A .
H8A H -0.2869 -0.1598 0.0132 0.08 Uiso 1 1 calc R . .
H8B H -0.3704 -0.1175 0.0325 0.08 Uiso 1 1 calc R . .
C9 C -0.2668(4) 0.1580(3) 0.03486(17) 0.0942(18) Uani 1 1 d . . .
H9A H -0.2238 0.1936 0.0252 0.141 Uiso 1 1 calc R A .
H9B H -0.2476 0.1507 0.0662 0.141 Uiso 1 1 calc R . .
H9C H -0.3328 0.1763 0.0281 0.141 Uiso 1 1 calc R . .
C10 C -0.3807(3) 0.0382(2) 0.08472(14) 0.0475(11) Uani 1 1 d . . .
C11 C -0.4640(3) 0.0750(2) 0.05393(14) 0.0677(13) Uani 1 1 d . A .
H11A H -0.4553 0.069 0.024 0.102 Uiso 1 1 calc R . .
H11B H -0.4652 0.127 0.0609 0.102 Uiso 1 1 calc R . .
H11C H -0.5246 0.0525 0.0573 0.102 Uiso 1 1 calc R . .
N12 N -0.3939(2) 0.03102(17) 0.12790(11) 0.0476(9) Uani 1 1 d . A .
C13 C -0.4761(3) 0.0678(2) 0.14050(14) 0.0529(12) Uani 1 1 d . . .
C14 C -0.4656(4) 0.1402(3) 0.15451(16) 0.0704(14) Uani 1 1 d . A .
C15 C -0.5447(5) 0.1723(3) 0.16873(19) 0.103(2) Uani 1 1 d . . .
H15 H -0.5406 0.2213 0.1787 0.123 Uiso 1 1 calc R A .
C16 C -0.6282(5) 0.1328(5) 0.1682(2) 0.111(2) Uani 1 1 d . A .
H16 H -0.6807 0.1554 0.1775 0.133 Uiso 1 1 calc R . .
C17 C -0.6366(4) 0.0611(4) 0.15421(19) 0.0957(19) Uani 1 1 d . . .
H17 H -0.6946 0.0352 0.1541 0.115 Uiso 1 1 calc R A .
C18 C -0.5599(4) 0.0266(3) 0.14025(15) 0.0681(14) Uani 1 1 d . A .
C19 C -0.3728(4) 0.1816(2) 0.15625(18) 0.0925(18) Uani 1 1 d . . .
H19A H -0.3186 0.1505 0.1689 0.139 Uiso 1 1 calc R A .
H19B H -0.373 0.2253 0.1741 0.139 Uiso 1 1 calc R . .
H19C H -0.3669 0.1959 0.1268 0.139 Uiso 1 1 calc R . .
C20 C -0.5664(3) -0.0522(3) 0.12551(17) 0.0843(16) Uani 1 1 d . . .
H20A H -0.6297 -0.0717 0.1273 0.127 Uiso 1 1 calc R A .
H20B H -0.5166 -0.0808 0.1442 0.127 Uiso 1 1 calc R . .
H20C H -0.557 -0.055 0.0955 0.127 Uiso 1 1 calc R . .
N21 N -0.1595(3) -0.14612(19) 0.16152(11) 0.0573(10) Uani 1 1 d . A .
C22 C -0.1041(4) -0.2010(3) 0.18837(15) 0.0616(13) Uani 1 1 d . . .
C23 C -0.1445(4) -0.2697(3) 0.19190(18) 0.0795(16) Uani 1 1 d . A .
C24 C -0.0882(6) -0.3254(3) 0.2173(2) 0.103(2) Uani 1 1 d . . .
H24 H -0.1144 -0.3723 0.2204 0.123 Uiso 1 1 calc R A .
C25 C 0.0041(6) -0.3091(4) 0.2367(2) 0.108(2) Uani 1 1 d . A .
H25 H 0.0417 -0.3457 0.2532 0.13 Uiso 1 1 calc R . .
C26 C 0.0445(4) -0.2420(4) 0.23318(18) 0.102(2) Uani 1 1 d . . .
H26 H 0.1091 -0.2336 0.247 0.122 Uiso 1 1 calc R A .
C27 C -0.0080(4) -0.1855(3) 0.20950(17) 0.0775(16) Uani 1 1 d . A .
C28 C -0.2458(5) -0.2868(3) 0.1693(2) 0.111(2) Uani 1 1 d . . .
H28A H -0.2909 -0.2572 0.1818 0.166 Uiso 1 1 calc R A .
H28B H -0.259 -0.3386 0.1729 0.166 Uiso 1 1 calc R . .
H28C H -0.253 -0.2757 0.1383 0.166 Uiso 1 1 calc R . .
C30 C -0.2198(3) -0.1051(2) 0.17960(14) 0.0446(10) Uani 1 1 d . A .
C31 C -0.2331(3) -0.1044(2) 0.22362(13) 0.0455(10) Uani 1 1 d . . .
H31 H -0.1982 -0.1365 0.2446 0.055 Uiso 1 1 calc R A .
C32 C -0.2981(3) -0.0556(2) 0.23433(13) 0.0481(11) Uani 1 1 d . A .
H32 H -0.3074 -0.054 0.2634 0.058 Uiso 1 1 calc R . .
C33 C -0.3515(3) -0.0078(2) 0.20383(13) 0.0449(10) Uani 1 1 d . . .
H33 H -0.3955 0.0259 0.212 0.054 Uiso 1 1 calc R A .
C34 C -0.3374(3) -0.0120(2) 0.16120(14) 0.0407(10) Uani 1 1 d . A .
N35 N -0.2731(2) -0.05819(17) 0.14943(10) 0.0436(8) Uani 1 1 d . A .
O41A O -0.0863(2) -0.17698(16) 0.07262(10) 0.0716(9) Uani 0.5 1 d P A 1
C42A C -0.0435(12) -0.2443(9) 0.0957(7) 0.140(6) Uani 0.5 1 d P A 1
H42A H -0.008 -0.2315 0.125 0.168 Uiso 0.5 1 calc PR A 1
H42B H -0.0949 -0.2791 0.0988 0.168 Uiso 0.5 1 calc PR A 1
C43A C 0.0159(17) -0.2747(9) 0.0729(11) 0.140(6) Uani 0.5 1 d P A 1
H43A H 0.0773 -0.2865 0.0926 0.168 Uiso 0.5 1 calc PR A 1
H43B H -0.0124 -0.3209 0.0601 0.168 Uiso 0.5 1 calc PR A 1
C44A C 0.031(3) -0.2365(15) 0.0455(8) 0.140(6) Uani 0.5 1 d P A 1
H44A H 0.0146 -0.2631 0.0177 0.168 Uiso 0.5 1 calc PR A 1
H44B H 0.1003 -0.2257 0.0508 0.168 Uiso 0.5 1 calc PR A 1
C45A C -0.0222(15) -0.1669(9) 0.0410(10) 0.140(6) Uani 0.5 1 d P A 1
H45A H -0.0592 -0.1602 0.0112 0.168 Uiso 0.5 1 calc PR A 1
H45B H 0.0215 -0.1249 0.0488 0.168 Uiso 0.5 1 calc PR A 1
O41B O -0.0863(2) -0.17698(16) 0.07262(10) 0.0716(9) Uani 0.5 1 d P A 2
C42B C -0.1012(11) -0.2496(9) 0.0761(7) 0.140(6) Uani 0.5 1 d P A 2
H42C H -0.1649 -0.2625 0.0588 0.168 Uiso 0.5 1 calc PR A 2
H42D H -0.1016 -0.2617 0.1068 0.168 Uiso 0.5 1 calc PR A 2
C43B C -0.0236(17) -0.2949(9) 0.0604(11) 0.140(6) Uani 0.5 1 d P A 2
H43C H -0.0505 -0.3393 0.0448 0.168 Uiso 0.5 1 calc PR A 2
H43D H 0.0289 -0.3086 0.0847 0.168 Uiso 0.5 1 calc PR A 2
C44B C 0.012(3) -0.2362(14) 0.0282(8) 0.140(6) Uani 0.5 1 d P A 2
H44C H 0.0765 -0.2166 0.0397 0.168 Uiso 0.5 1 calc PR A 2
H44D H 0.0082 -0.2554 -0.0015 0.168 Uiso 0.5 1 calc PR A 2
C45B C -0.0652(15) -0.1839(9) 0.0311(11) 0.140(6) Uani 0.5 1 d P A 2
H45C H -0.0465 -0.1356 0.0216 0.168 Uiso 0.5 1 calc PR A 2
H45D H -0.1241 -0.1993 0.0109 0.168 Uiso 0.5 1 calc PR A 2
Si1 Si -0.01817(10) 0.08446(8) 0.12049(5) 0.0712(4) Uani 1 1 d . . .
C51 C -0.0485(3) -0.0017(2) 0.09052(15) 0.0688(14) Uani 1 1 d . A .
H51A H 0.0094 -0.0327 0.098 0.083 Uiso 1 1 calc R . .
H51B H -0.0544 0.011 0.0595 0.083 Uiso 1 1 calc R . .
C52 C -0.1148(3) 0.1137(3) 0.15074(15) 0.0796(15) Uani 1 1 d . A .
H52A H -0.1711 0.1306 0.13 0.119 Uiso 1 1 calc R . .
H52B H -0.0905 0.1534 0.1707 0.119 Uiso 1 1 calc R . .
H52C H -0.1328 0.0723 0.1672 0.119 Uiso 1 1 calc R . .
C53 C 0.0954(4) 0.0781(3) 0.16283(18) 0.111(2) Uani 1 1 d . A .
H53A H 0.0918 0.0358 0.1814 0.167 Uiso 1 1 calc R . .
H53B H 0.1029 0.1225 0.1805 0.167 Uiso 1 1 calc R . .
H53C H 0.1506 0.0728 0.1486 0.167 Uiso 1 1 calc R . .
C54 C -0.0004(5) 0.1625(3) 0.08237(18) 0.117(2) Uani 1 1 d . A .
H54A H 0.0657 0.1617 0.0775 0.176 Uiso 1 1 calc R . .
H54B H -0.0127 0.2091 0.0955 0.176 Uiso 1 1 calc R . .
H54C H -0.045 0.1566 0.0546 0.176 Uiso 1 1 calc R . .
C62 C -0.0474(3) 0.0117(2) 0.30007(14) 0.0587(12) Uani 1 1 d . B .
H62 H -0.0944 -0.0251 0.2921 0.07 Uiso 1 1 calc R . .
Y2 Y 0.21979(3) 0.08989(2) 0.403649(13) 0.04795(14) Uani 1 1 d . . .
N101 N 0.1365(3) -0.01742(19) 0.42374(11) 0.0570(10) Uani 1 1 d . B .
C102 C 0.2015(3) -0.0264(3) 0.46568(16) 0.0674(14) Uani 1 1 d . B .
C103 C 0.2210(4) 0.0393(4) 0.49026(16) 0.0750(15) Uani 1 1 d . B .
C104 C 0.3000(4) 0.0370(4) 0.52569(17) 0.0952(19) Uani 1 1 d . . .
H104 H 0.3168 0.0795 0.5427 0.114 Uiso 1 1 calc R B .
C105 C 0.3522(5) -0.0255(5) 0.5357(2) 0.117(3) Uani 1 1 d . B .
H105 H 0.4055 -0.0248 0.5591 0.141 Uiso 1 1 calc R . .
C106 C 0.3303(4) -0.0892(4) 0.5130(2) 0.104(2) Uani 1 1 d . . .
H106 H 0.3661 -0.1321 0.5219 0.124 Uiso 1 1 calc R B .
C107 C 0.2532(4) -0.0913(4) 0.47562(19) 0.0850(17) Uani 1 1 d . B .
C108 C 0.1682(4) 0.1045(3) 0.47484(15) 0.0759(15) Uani 1 1 d . B .
H10A H 0.1932 0.1491 0.4908 0.091 Uiso 1 1 calc R . .
H10B H 0.098 0.1 0.473 0.091 Uiso 1 1 calc R . .
C109 C 0.2319(4) -0.1594(3) 0.4485(2) 0.107(2) Uani 1 1 d . . .
H10D H 0.2236 -0.1467 0.4177 0.16 Uiso 1 1 calc R B .
H10E H 0.1729 -0.182 0.454 0.16 Uiso 1 1 calc R . .
H10F H 0.2853 -0.1938 0.456 0.16 Uiso 1 1 calc R . .
C110 C 0.0519(3) -0.0463(2) 0.41471(15) 0.0579(12) Uani 1 1 d . . .
C111 C 0.0083(3) -0.0910(3) 0.44712(15) 0.0778(15) Uani 1 1 d . B .
H11D H 0.0046 -0.1423 0.4383 0.117 Uiso 1 1 calc R . .
H11E H -0.0562 -0.0728 0.4478 0.117 Uiso 1 1 calc R . .
H11F H 0.0487 -0.0865 0.476 0.117 Uiso 1 1 calc R . .
N112 N -0.0086(2) -0.03587(18) 0.37431(11) 0.0517(9) Uani 1 1 d . B .
C113 C -0.0976(3) -0.0775(3) 0.36404(14) 0.0566(12) Uani 1 1 d . . .
C114 C -0.0943(4) -0.1480(3) 0.34739(16) 0.0715(14) Uani 1 1 d . B .
C115 C -0.1813(5) -0.1878(3) 0.33813(17) 0.0929(19) Uani 1 1 d . . .
H115 H -0.1822 -0.2358 0.3267 0.111 Uiso 1 1 calc R B .
C116 C -0.2654(5) -0.1561(4) 0.3459(2) 0.097(2) Uani 1 1 d . B .
H116 H -0.3232 -0.1835 0.34 0.117 Uiso 1 1 calc R . .
C117 C -0.2676(4) -0.0866(4) 0.36169(17) 0.0860(17) Uani 1 1 d . . .
H117 H -0.3264 -0.0667 0.3665 0.103 Uiso 1 1 calc R B .
C118 C -0.1833(4) -0.0446(3) 0.37082(15) 0.0646(13) Uani 1 1 d . B .
C119 C -0.0018(4) -0.1803(3) 0.3383(2) 0.105(2) Uani 1 1 d . . .
H11G H 0.0302 -0.1445 0.3228 0.157 Uiso 1 1 calc R B .
H11H H -0.0164 -0.2242 0.3204 0.157 Uiso 1 1 calc R . .
H11I H 0.0405 -0.1931 0.3657 0.157 Uiso 1 1 calc R . .
C120 C -0.1841(4) 0.0325(3) 0.38789(17) 0.0864(16) Uani 1 1 d . . .
H12A H -0.1584 0.0657 0.3686 0.13 Uiso 1 1 calc R B .
H12B H -0.1444 0.035 0.417 0.13 Uiso 1 1 calc R . .
H12C H -0.25 0.0466 0.3891 0.13 Uiso 1 1 calc R . .
N121 N 0.1652(2) 0.16391(17) 0.34174(11) 0.0510(9) Uani 1 1 d . B .
C122 C 0.1862(3) 0.2253(2) 0.31628(14) 0.0518(11) Uani 1 1 d . . .
C123 C 0.2576(4) 0.2186(3) 0.29076(15) 0.0628(13) Uani 1 1 d . B .
C124 C 0.2829(4) 0.2810(3) 0.26936(17) 0.0843(16) Uani 1 1 d . . .
H124 H 0.3313 0.2776 0.2524 0.101 Uiso 1 1 calc R B .
C125 C 0.2385(5) 0.3468(3) 0.2727(2) 0.0976(19) Uani 1 1 d . B .
H125 H 0.2568 0.3884 0.2582 0.117 Uiso 1 1 calc R . .
C126 C 0.1681(5) 0.3528(3) 0.2967(2) 0.0884(18) Uani 1 1 d . . .
H126 H 0.1369 0.3982 0.2981 0.106 Uiso 1 1 calc R B .
C127 C 0.1412(4) 0.2920(3) 0.31948(16) 0.0698(14) Uani 1 1 d . B .
C128 C 0.3056(4) 0.1455(3) 0.28676(17) 0.0920(17) Uani 1 1 d . . .
H12D H 0.2579 0.1107 0.272 0.138 Uiso 1 1 calc R B .
H12E H 0.3332 0.127 0.3157 0.138 Uiso 1 1 calc R . .
H12F H 0.3565 0.1515 0.27 0.138 Uiso 1 1 calc R . .
C129 C 0.0646(4) 0.2991(3) 0.3471(2) 0.107(2) Uani 1 1 d . . .
H12G H 0.0122 0.2649 0.3366 0.16 Uiso 1 1 calc R B .
H12H H 0.0395 0.349 0.3451 0.16 Uiso 1 1 calc R . .
H12I H 0.0926 0.2879 0.3774 0.16 Uiso 1 1 calc R . .
C130 C 0.0921(3) 0.1192(2) 0.32383(14) 0.0464(10) Uani 1 1 d . B .
C131 C 0.0358(3) 0.1193(2) 0.28119(14) 0.0582(12) Uani 1 1 d . . .
H131 H 0.0447 0.1555 0.2608 0.07 Uiso 1 1 calc R B .
C132 C -0.0317(3) 0.0655(2) 0.27041(14) 0.0626(13) Uani 1 1 d . B .
H132 H -0.0691 0.0646 0.2419 0.075 Uiso 1 1 calc R . .
C133 C 0.0340(4) -0.1114(3) 0.2063(2) 0.110(2) Uani 1 1 d . . .
H13A H 0.0998 -0.1104 0.223 0.164 Uiso 1 1 calc R A .
H13B H -0.0048 -0.0751 0.218 0.164 Uiso 1 1 calc R . .
H13C H 0.0344 -0.1003 0.1759 0.164 Uiso 1 1 calc R . .
C134 C 0.0081(3) 0.0147(2) 0.34116(14) 0.0458(11) Uani 1 1 d . . .
N135 N 0.0764(2) 0.06593(17) 0.35328(10) 0.0451(8) Uani 1 1 d . B .
O141 O 0.3264(2) 0.19032(16) 0.42792(11) 0.0770(10) Uani 0.5 1 d P B 1
C142 C 0.3118(14) 0.2651(10) 0.4229(6) 0.113(5) Uani 0.5 1 d P B 1
H14A H 0.2519 0.2795 0.4324 0.136 Uiso 0.5 1 calc PR B 1
H14B H 0.3063 0.279 0.3921 0.136 Uiso 0.5 1 calc PR B 1
C143 C 0.3952(16) 0.3019(11) 0.4498(7) 0.113(5) Uani 0.5 1 d P B 1
H14C H 0.3734 0.3406 0.4676 0.136 Uiso 0.5 1 calc PR B 1
H14D H 0.4359 0.3244 0.4311 0.136 Uiso 0.5 1 calc PR B 1
C144 C 0.4514(19) 0.2445(12) 0.4787(7) 0.113(5) Uani 0.5 1 d P B 1
H14E H 0.5118 0.2312 0.4693 0.136 Uiso 0.5 1 calc PR B 1
H14F H 0.4653 0.2595 0.5096 0.136 Uiso 0.5 1 calc PR B 1
C145 C 0.3876(14) 0.1925(8) 0.4713(7) 0.113(5) Uani 0.5 1 d P B 1
H14G H 0.3455 0.1967 0.4929 0.136 Uiso 0.5 1 calc PR B 1
H14H H 0.4216 0.1453 0.4765 0.136 Uiso 0.5 1 calc PR B 1
O241 O 0.3264(2) 0.19032(16) 0.42792(11) 0.0770(10) Uani 0.5 1 d P B 2
C242 C 0.3450(13) 0.2568(10) 0.4074(6) 0.113(5) Uani 0.5 1 d P B 2
H24A H 0.2862 0.287 0.402 0.136 Uiso 0.5 1 calc PR B 2
H24B H 0.3624 0.2457 0.3791 0.136 Uiso 0.5 1 calc PR B 2
C243 C 0.4235(16) 0.2981(11) 0.4344(7) 0.113(5) Uani 0.5 1 d P B 2
H24C H 0.4664 0.3202 0.4166 0.136 Uiso 0.5 1 calc PR B 2
H24D H 0.3984 0.3368 0.4511 0.136 Uiso 0.5 1 calc PR B 2
C244 C 0.4701(19) 0.2445(12) 0.4614(6) 0.113(5) Uani 0.5 1 d P B 2
H24E H 0.4779 0.2613 0.4918 0.136 Uiso 0.5 1 calc PR B 2
H24F H 0.5351 0.2375 0.4549 0.136 Uiso 0.5 1 calc PR B 2
C245 C 0.4213(12) 0.1754(8) 0.4574(7) 0.113(5) Uani 0.5 1 d P B 2
H24G H 0.4118 0.1579 0.4861 0.136 Uiso 0.5 1 calc PR B 2
H24H H 0.4583 0.1384 0.4446 0.136 Uiso 0.5 1 calc PR B 2
Si2 Si 0.38280(10) -0.04952(8) 0.35852(6) 0.0787(5) Uani 1 1 d . . .
C151 C 0.3650(3) 0.0246(2) 0.39524(15) 0.0631(13) Uani 1 1 d . B .
H15A H 0.4098 0.0633 0.3898 0.076 Uiso 1 1 calc R . .
H15B H 0.3917 0.0057 0.4246 0.076 Uiso 1 1 calc R . .
C152 C 0.4472(4) -0.1305(3) 0.3897(2) 0.131(3) Uani 1 1 d . B .
H15C H 0.5086 -0.1142 0.4068 0.197 Uiso 1 1 calc R . .
H15D H 0.4588 -0.168 0.3691 0.197 Uiso 1 1 calc R . .
H15E H 0.4073 -0.1507 0.409 0.197 Uiso 1 1 calc R . .
C153 C 0.4588(4) -0.0205(3) 0.3176(2) 0.115(2) Uani 1 1 d . B .
H15F H 0.4232 0.0151 0.2974 0.173 Uiso 1 1 calc R . .
H15G H 0.4737 -0.0632 0.3014 0.173 Uiso 1 1 calc R . .
H15H H 0.5186 0.0016 0.3329 0.173 Uiso 1 1 calc R . .
C154 C 0.2652(4) -0.0835(3) 0.3250(2) 0.107(2) Uani 1 1 d . B .
H15I H 0.2239 -0.1014 0.3444 0.161 Uiso 1 1 calc R . .
H15J H 0.2781 -0.1232 0.3061 0.161 Uiso 1 1 calc R . .
H15K H 0.2329 -0.0435 0.3073 0.161 Uiso 1 1 calc R . .

loop_
_atom_site_aniso_label
_atom_site_aniso_U_11
_atom_site_aniso_U_22
_atom_site_aniso_U_33
_atom_site_aniso_U_23
_atom_site_aniso_U_13
_atom_site_aniso_U_12
Y1 0.0418(3) 0.0548(3) 0.0449(3) 0.0014(2) 0.00969(19) 0.0047(2)
N1 0.039(2) 0.054(2) 0.044(2) 0.0055(17) 0.0074(18) 0.0034(17)
C2 0.037(3) 0.074(3) 0.047(3) 0.015(3) 0.005(2) -0.006(2)
C3 0.040(3) 0.086(4) 0.050(3) -0.001(3) 0.002(2) 0.002(3)
C4 0.065(4) 0.121(5) 0.053(4) -0.003(3) 0.010(3) 0.000(3)
C5 0.069(4) 0.171(7) 0.052(4) 0.016(5) 0.018(3) -0.007(4)
C6 0.073(4) 0.132(6) 0.064(4) 0.038(4) 0.007(3) -0.021(4)
C7 0.060(3) 0.085(4) 0.055(3) 0.014(3) -0.002(3) -0.008(3)
C8 0.053(3) 0.078(3) 0.066(3) -0.015(3) 0.007(3) 0.001(3)
C9 0.098(4) 0.090(4) 0.087(4) 0.039(4) -0.001(3) -0.012(3)
C10 0.043(3) 0.046(3) 0.050(3) 0.009(2) -0.002(2) 0.001(2)
C11 0.061(3) 0.080(3) 0.057(3) 0.017(3) 0.000(2) 0.015(3)
N12 0.040(2) 0.051(2) 0.050(2) 0.0053(18) 0.0062(18) 0.0144(17)
C13 0.051(3) 0.055(3) 0.050(3) 0.004(2) 0.003(2) 0.020(2)
C14 0.080(4) 0.057(3) 0.072(4) 0.004(3) 0.010(3) 0.025(3)
C15 0.108(5) 0.098(5) 0.098(5) -0.014(4) 0.011(4) 0.050(5)
C16 0.094(6) 0.153(7) 0.091(5) -0.001(5) 0.029(4) 0.065(5)
C17 0.059(4) 0.135(6) 0.097(5) -0.002(4) 0.023(3) 0.026(4)
C18 0.048(3) 0.094(4) 0.061(3) 0.004(3) 0.008(3) 0.019(3)
C19 0.115(5) 0.052(3) 0.102(5) -0.009(3) -0.002(4) 0.010(3)
C20 0.056(3) 0.089(4) 0.104(5) -0.004(3) 0.007(3) -0.010(3)
N21 0.061(2) 0.066(2) 0.048(2) 0.0121(19) 0.0176(19) 0.027(2)
C22 0.070(4) 0.068(4) 0.054(3) 0.006(3) 0.029(3) 0.021(3)
C23 0.081(4) 0.081(4) 0.085(4) 0.014(3) 0.037(3) 0.026(4)
C24 0.140(6) 0.081(4) 0.100(5) 0.026(4) 0.056(5) 0.048(5)
C25 0.130(7) 0.109(6) 0.093(5) 0.029(4) 0.042(5) 0.064(5)
C26 0.085(5) 0.135(6) 0.084(5) 0.019(4) 0.012(4) 0.051(5)
C27 0.072(4) 0.093(4) 0.067(4) 0.012(3) 0.011(3) 0.046(4)
C28 0.117(6) 0.086(4) 0.140(6) 0.018(4) 0.053(5) -0.009(4)
C30 0.039(2) 0.044(3) 0.050(3) 0.006(2) 0.005(2) 0.007(2)
C31 0.044(3) 0.053(3) 0.037(3) 0.003(2) 0.004(2) 0.003(2)
C32 0.053(3) 0.055(3) 0.036(3) -0.003(2) 0.009(2) -0.002(2)
C33 0.043(3) 0.045(3) 0.046(3) -0.003(2) 0.007(2) 0.009(2)
C34 0.033(2) 0.039(2) 0.049(3) -0.003(2) 0.005(2) 0.003(2)
N35 0.043(2) 0.044(2) 0.042(2) 0.0083(16) 0.0066(17) 0.0038(17)
O41A 0.090(2) 0.061(2) 0.074(2) 0.0089(17) 0.042(2) 0.0260(18)
C42A 0.184(11) 0.099(4) 0.172(13) 0.034(6) 0.122(12) 0.060(5)
C43A 0.184(11) 0.099(4) 0.172(13) 0.034(6) 0.122(12) 0.060(5)
C44A 0.184(11) 0.099(4) 0.172(13) 0.034(6) 0.122(12) 0.060(5)
C45A 0.184(11) 0.099(4) 0.172(13) 0.034(6) 0.122(12) 0.060(5)
O41B 0.090(2) 0.061(2) 0.074(2) 0.0089(17) 0.042(2) 0.0260(18)
C42B 0.184(11) 0.099(4) 0.172(13) 0.034(6) 0.122(12) 0.060(5)
C43B 0.184(11) 0.099(4) 0.172(13) 0.034(6) 0.122(12) 0.060(5)
C44B 0.184(11) 0.099(4) 0.172(13) 0.034(6) 0.122(12) 0.060(5)
C45B 0.184(11) 0.099(4) 0.172(13) 0.034(6) 0.122(12) 0.060(5)
Si1 0.0616(9) 0.0912(11) 0.0617(9) -0.0085(8) 0.0143(7) -0.0248(8)
C51 0.050(3) 0.085(3) 0.075(4) -0.015(3) 0.018(3) -0.008(3)
C52 0.083(4) 0.094(4) 0.060(3) -0.002(3) 0.010(3) -0.006(3)
C53 0.063(4) 0.162(6) 0.103(5) -0.025(4) 0.003(3) -0.019(4)
C54 0.155(6) 0.125(5) 0.077(4) -0.002(4) 0.038(4) -0.052(4)
C62 0.058(3) 0.066(3) 0.047(3) 0.006(2) -0.002(2) -0.023(2)
Y2 0.0436(3) 0.0522(3) 0.0441(3) 0.0024(2) -0.00146(19) 0.0012(2)
N101 0.042(2) 0.071(3) 0.053(3) 0.0225(19) -0.0041(19) -0.0015(19)
C102 0.042(3) 0.095(4) 0.060(4) 0.036(3) -0.002(3) 0.008(3)
C103 0.055(3) 0.122(5) 0.046(3) 0.011(3) 0.004(3) -0.005(3)
C104 0.077(4) 0.151(6) 0.051(4) 0.019(4) -0.007(3) 0.010(4)
C105 0.075(5) 0.197(8) 0.069(5) 0.025(5) -0.015(4) -0.003(5)
C106 0.064(4) 0.152(6) 0.088(5) 0.061(5) -0.001(4) 0.024(4)
C107 0.061(4) 0.106(5) 0.085(4) 0.041(4) 0.005(3) 0.000(3)
C108 0.068(3) 0.101(4) 0.059(3) 0.000(3) 0.013(3) 0.006(3)
C109 0.090(4) 0.093(5) 0.135(6) 0.050(4) 0.017(4) 0.026(4)
C110 0.054(3) 0.061(3) 0.056(3) 0.017(2) 0.003(3) 0.002(2)
C111 0.066(3) 0.099(4) 0.064(3) 0.034(3) 0.002(3) -0.011(3)
N112 0.043(2) 0.056(2) 0.052(2) 0.0146(19) -0.0004(18) -0.0066(18)
C113 0.053(3) 0.058(3) 0.056(3) 0.015(2) 0.003(2) -0.013(3)
C114 0.070(4) 0.069(4) 0.075(4) 0.015(3) 0.013(3) -0.017(3)
C115 0.116(5) 0.083(4) 0.073(4) 0.011(3) 0.002(4) -0.044(4)
C116 0.081(5) 0.114(6) 0.083(5) 0.035(4) -0.015(4) -0.054(4)
C117 0.060(4) 0.124(5) 0.069(4) 0.028(4) -0.001(3) -0.023(4)
C118 0.056(3) 0.079(4) 0.054(3) 0.015(3) -0.001(3) -0.009(3)
C119 0.126(6) 0.068(4) 0.127(6) 0.000(3) 0.043(4) -0.009(4)
C120 0.074(4) 0.095(4) 0.094(4) 0.013(3) 0.028(3) 0.007(3)
N121 0.051(2) 0.047(2) 0.051(2) 0.0092(18) -0.0008(18) -0.0069(18)
C122 0.051(3) 0.053(3) 0.045(3) 0.005(2) -0.007(2) -0.006(2)
C123 0.071(3) 0.066(3) 0.048(3) 0.014(3) 0.002(3) -0.007(3)
C124 0.091(4) 0.089(4) 0.075(4) 0.026(3) 0.022(3) -0.007(4)
C125 0.098(5) 0.077(4) 0.114(5) 0.035(4) 0.010(4) -0.017(4)
C126 0.099(5) 0.051(3) 0.104(5) 0.021(3) -0.007(4) 0.000(3)
C127 0.067(4) 0.066(4) 0.072(4) 0.014(3) 0.001(3) 0.001(3)
C128 0.103(4) 0.096(4) 0.086(4) 0.007(3) 0.040(3) 0.012(4)
C129 0.109(5) 0.079(4) 0.134(6) 0.015(4) 0.028(4) 0.031(3)
C130 0.047(3) 0.047(3) 0.045(3) 0.004(2) 0.007(2) 0.001(2)
C131 0.063(3) 0.068(3) 0.040(3) 0.012(2) 0.002(2) -0.004(3)
C132 0.065(3) 0.077(3) 0.038(3) 0.003(2) -0.012(2) -0.013(3)
C133 0.081(4) 0.117(5) 0.124(6) 0.000(4) 0.002(4) 0.009(4)
C134 0.044(3) 0.047(3) 0.045(3) 0.010(2) 0.005(2) 0.004(2)
N135 0.042(2) 0.045(2) 0.045(2) 0.0074(17) 0.0016(17) -0.0034(17)
O141 0.079(2) 0.057(2) 0.082(3) -0.0028(18) -0.0192(19) -0.0117(17)
C142 0.113(9) 0.085(3) 0.118(10) -0.010(5) -0.039(7) -0.015(4)
C143 0.113(9) 0.085(3) 0.118(10) -0.010(5) -0.039(7) -0.015(4)
C144 0.113(9) 0.085(3) 0.118(10) -0.010(5) -0.039(7) -0.015(4)
C145 0.113(9) 0.085(3) 0.118(10) -0.010(5) -0.039(7) -0.015(4)
O241 0.079(2) 0.057(2) 0.082(3) -0.0028(18) -0.0192(19) -0.0117(17)
C242 0.113(9) 0.085(3) 0.118(10) -0.010(5) -0.039(7) -0.015(4)
C243 0.113(9) 0.085(3) 0.118(10) -0.010(5) -0.039(7) -0.015(4)
C244 0.113(9) 0.085(3) 0.118(10) -0.010(5) -0.039(7) -0.015(4)
C245 0.113(9) 0.085(3) 0.118(10) -0.010(5) -0.039(7) -0.015(4)
Si2 0.0533(9) 0.0675(9) 0.1123(14) -0.0200(9) 0.0090(9) 0.0039(7)
C151 0.055(3) 0.062(3) 0.069(3) 0.005(2) 0.003(3) 0.003(2)
C152 0.089(5) 0.080(4) 0.216(8) -0.013(5) 0.005(5) 0.021(4)
C153 0.094(4) 0.112(5) 0.149(6) -0.043(4) 0.048(4) 0.001(4)
C154 0.091(4) 0.098(4) 0.123(5) -0.040(4) 0.001(4) -0.011(3)

loop_
_atom_type_symbol
_atom_type_description
_atom_type_scat_dispersion_real
_atom_type_scat_dispersion_imag
_atom_type_scat_source
C C 0.0033 0.0016 'International Tables Vol C Tables 4.2.6.8 and 6.1.1.4'
H H 0 0 'International Tables Vol C Tables 4.2.6.8 and 6.1.1.4'
N N 0.0061 0.0033 'International Tables Vol C Tables 4.2.6.8 and 6.1.1.4'
Si Si 0.0817 0.0704 'International Tables Vol C Tables 4.2.6.8 and 6.1.1.4'
Y Y -2.7962 3.5667 'International Tables Vol C Tables 4.2.6.8 and 6.1.1.4'
O O 0.0106 0.006 'International Tables Vol C Tables 4.2.6.8 and 6.1.1.4'

loop_
_geom_angle_atom_site_label_1
_geom_angle_atom_site_label_2
_geom_angle_atom_site_label_3
_geom_angle
N35 Y1 N21 56.51(11)
N35 Y1 O41A 138.84(11)
N21 Y1 O41A 84.15(11)
N35 Y1 C51 117.43(13)
N21 Y1 C51 111.07(15)
O41A Y1 C51 85.70(13)
N35 Y1 N1 68.34(11)
N21 Y1 N1 124.84(12)
O41A Y1 N1 148.11(11)
C51 Y1 N1 94.18(13)
N35 Y1 C8 106.18(13)
N21 Y1 C8 125.10(14)
O41A Y1 C8 85.61(13)
C51 Y1 C8 121.70(16)
N1 Y1 C8 67.35(13)
N35 Y1 C30 28.94(10)
N21 Y1 C30 27.85(10)
O41A Y1 C30 111.81(11)
C51 Y1 C30 114.79(14)
N1 Y1 C30 97.20(11)
C8 Y1 C30 121.90(14)
N35 Y1 C3 115.22(12)
N21 Y1 C3 155.04(13)
O41A Y1 C3 95.04(13)
C51 Y1 C3 93.69(15)
N1 Y1 C3 53.11(12)
C8 Y1 C3 30.42(13)
C30 Y1 C3 141.38(12)
N35 Y1 C2 97.63(12)
N21 Y1 C2 153.84(12)
O41A Y1 C2 119.80(12)
C51 Y1 C2 83.03(14)
N1 Y1 C2 29.42(11)
C8 Y1 C2 53.40(14)
C30 Y1 C2 126.55(12)
C3 Y1 C2 28.02(11)
C10 N1 C2 123.9(3)
C10 N1 Y1 138.0(3)
C2 N1 Y1 94.8(2)
C7 C2 C3 122.7(5)
C7 C2 N1 121.5(4)
C3 C2 N1 114.8(4)
C7 C2 Y1 132.4(3)
C3 C2 Y1 73.5(3)
N1 C2 Y1 55.79(19)
C2 C3 C4 116.5(5)
C2 C3 C8 119.3(4)
C4 C3 C8 123.8(5)
C2 C3 Y1 78.5(3)
C4 C3 Y1 128.5(3)
C8 C3 Y1 60.1(2)
C5 C4 C3 120.3(5)
C5 C4 H4 119.8
C3 C4 H4 119.8
C4 C5 C6 121.9(6)
C4 C5 H5 119
C6 C5 H5 119
C5 C6 C7 120.0(5)
C5 C6 H6 120
C7 C6 H6 120
C6 C7 C2 118.5(5)
C6 C7 C9 119.1(5)
C2 C7 C9 122.4(5)
C3 C8 Y1 89.5(3)
C3 C8 H8A 113.7
Y1 C8 H8A 113.7
C3 C8 H8B 113.7
Y1 C8 H8B 113.7
H8A C8 H8B 111
C7 C9 H9A 109.5
C7 C9 H9B 109.5
H9A C9 H9B 109.5
C7 C9 H9C 109.5
H9A C9 H9C 109.5
H9B C9 H9C 109.5
N1 C10 N12 121.8(4)
N1 C10 C11 123.4(4)
N12 C10 C11 114.7(4)
C10 C11 H11A 109.5
C10 C11 H11B 109.5
H11A C11 H11B 109.5
C10 C11 H11C 109.5
H11A C11 H11C 109.5
H11B C11 H11C 109.5
C10 N12 C34 126.6(3)
C10 N12 C13 118.5(3)
C34 N12 C13 114.8(3)
C14 C13 C18 123.4(4)
C14 C13 N12 118.6(4)
C18 C13 N12 117.9(4)
C13 C14 C15 116.9(5)
C13 C14 C19 121.9(4)
C15 C14 C19 121.2(5)
C16 C15 C14 120.4(6)
C16 C15 H15 119.8
C14 C15 H15 119.8
C17 C16 C15 121.5(6)
C17 C16 H16 119.2
C15 C16 H16 119.2
C16 C17 C18 120.2(6)
C16 C17 H17 119.9
C18 C17 H17 119.9
C17 C18 C13 117.6(5)
C17 C18 C20 121.4(5)
C13 C18 C20 120.9(4)
C14 C19 H19A 109.5
C14 C19 H19B 109.5
H19A C19 H19B 109.5
C14 C19 H19C 109.5
H19A C19 H19C 109.5
H19B C19 H19C 109.5
C18 C20 H20A 109.5
C18 C20 H20B 109.5
H20A C20 H20B 109.5
C18 C20 H20C 109.5
H20A C20 H20C 109.5
H20B C20 H20C 109.5
C30 N21 C22 117.5(3)
C30 N21 Y1 96.0(2)
C22 N21 Y1 146.1(3)
C23 C22 C27 120.9(5)
C23 C22 N21 119.2(5)
C27 C22 N21 119.8(5)
C22 C23 C24 119.4(6)
C22 C23 C28 121.2(5)
C24 C23 C28 119.4(6)
C25 C24 C23 118.3(6)
C25 C24 H24 120.9
C23 C24 H24 120.9
C24 C25 C26 122.7(7)
C24 C25 H25 118.6
C26 C25 H25 118.6
C25 C26 C27 121.2(6)
C25 C26 H26 119.4
C27 C26 H26 119.4
C26 C27 C22 117.5(6)
C26 C27 C133 121.9(6)
C22 C27 C133 120.6(5)
C23 C28 H28A 109.5
C23 C28 H28B 109.5
H28A C28 H28B 109.5
C23 C28 H28C 109.5
H28A C28 H28C 109.5
H28B C28 H28C 109.5
N21 C30 N35 111.4(4)
N21 C30 C31 128.8(4)
N35 C30 C31 119.8(3)
N21 C30 Y1 56.2(2)
N35 C30 Y1 56.0(2)
C31 C30 Y1 170.4(3)
C32 C31 C30 117.5(4)
C32 C31 H31 121.2
C30 C31 H31 121.2
C31 C32 C33 122.6(4)
C31 C32 H32 118.7
C33 C32 H32 118.7
C34 C33 C32 117.6(4)
C34 C33 H33 121.2
C32 C33 H33 121.2
N35 C34 C33 121.8(4)
N35 C34 N12 117.4(4)
C33 C34 N12 120.7(3)
C34 N35 C30 120.7(3)
C34 N35 Y1 143.0(3)
C30 N35 Y1 95.1(2)
C45A O41A C42A 100.5(9)
C45A O41A Y1 123.9(7)
C42A O41A Y1 131.6(7)
C43A C42A O41A 109.0(14)
C43A C42A H42A 109.9
O41A C42A H42A 109.9
C43A C42A H42B 109.9
O41A C42A H42B 109.9
H42A C42A H42B 108.3
C44A C43A C42A 111.8(19)
C44A C43A H43A 109.3
C42A C43A H43A 109.3
C44A C43A H43B 109.3
C42A C43A H43B 109.3
H43A C43A H43B 107.9
C43A C44A C45A 116(2)
C43A C44A H44A 108.4
C45A C44A H44A 108.4
C43A C44A H44B 108.4
C45A C44A H44B 108.4
H44A C44A H44B 107.4
C44A C45A O41A 101.2(17)
C44A C45A H45A 111.5
O41A C45A H45A 111.5
C44A C45A H45B 111.5
O41A C45A H45B 111.5
H45A C45A H45B 109.4
C43B C42B C45B 78.5(10)
C43B C42B H42C 109.3
C45B C42B H42C 94.9
C43B C42B H42D 109.3
C45B C42B H42D 151
H42C C42B H42D 107.9
C42B C43B C44B 99.8(13)
C42B C43B H43C 111.8
C44B C43B H43C 111.8
C42B C43B H43D 111.8
C44B C43B H43D 111.8
H43C C43B H43D 109.5
C45B C44B C43B 94.0(18)
C45B C44B H44C 112.9
C43B C44B H44C 112.9
C45B C44B H44D 112.9
C43B C44B H44D 112.9
H44C C44B H44D 110.3
C44B C45B C42B 86.9(15)
C44B C45B H45C 108.6
C42B C45B H45C 151.2
C44B C45B H45D 108.6
C42B C45B H45D 89.1
H45C C45B H45D 107.6
C51 Si1 C53 113.0(2)
C51 Si1 C52 112.3(2)
C53 Si1 C52 105.5(2)
C51 Si1 C54 111.5(2)
C53 Si1 C54 106.8(3)
C52 Si1 C54 107.4(3)
Si1 C51 Y1 126.9(2)
Si1 C51 H51A 105.6
Y1 C51 H51A 105.6
Si1 C51 H51B 105.6
Y1 C51 H51B 105.6
H51A C51 H51B 106.1
Si1 C52 H52A 109.5
Si1 C52 H52B 109.5
H52A C52 H52B 109.5
Si1 C52 H52C 109.5
H52A C52 H52C 109.5
H52B C52 H52C 109.5
Si1 C53 H53A 109.5
Si1 C53 H53B 109.5
H53A C53 H53B 109.5
Si1 C53 H53C 109.5
H53A C53 H53C 109.5
H53B C53 H53C 109.5
Si1 C54 H54A 109.5
Si1 C54 H54B 109.5
H54A C54 H54B 109.5
Si1 C54 H54C 109.5
H54A C54 H54C 109.5
H54B C54 H54C 109.5
C134 C62 C132 117.3(4)
C134 C62 H62 121.3
C132 C62 H62 121.3
N135 Y2 N121 57.02(11)
N135 Y2 O141 139.43(11)
N121 Y2 O141 84.75(11)
N135 Y2 N101 68.04(11)
N121 Y2 N101 125.06(12)
O141 Y2 N101 147.09(12)
N135 Y2 C151 118.17(13)
N121 Y2 C151 109.90(13)
O141 Y2 C151 85.24(13)
N101 Y2 C151 95.41(13)
N135 Y2 C108 104.82(14)
N121 Y2 C108 124.48(14)
O141 Y2 C108 84.82(15)
N101 Y2 C108 67.31(15)
C151 Y2 C108 123.27(16)
N135 Y2 C130 29.16(10)
N121 Y2 C130 28.29(10)
O141 Y2 C130 112.84(12)
N101 Y2 C130 97.02(12)
C151 Y2 C130 113.87(13)
C108 Y2 C130 121.43(14)
N135 Y2 C103 114.91(13)
N121 Y2 C103 154.39(14)
O141 Y2 C103 93.34(15)
N101 Y2 C103 53.78(14)
C151 Y2 C103 95.33(15)
C108 Y2 C103 30.20(14)
C130 Y2 C103 141.44(13)
N135 Y2 C102 97.72(12)
N121 Y2 C102 154.46(12)
O141 Y2 C102 118.39(14)
N101 Y2 C102 29.87(12)
C151 Y2 C102 84.28(14)
C108 Y2 C102 53.44(15)
C130 Y2 C102 126.82(13)
C103 Y2 C102 28.46(13)
C110 N101 C102 123.3(4)
C110 N101 Y2 138.5(3)
C102 N101 Y2 94.1(3)
C107 C102 C103 123.8(5)
C107 C102 N101 120.6(5)
C103 C102 N101 114.5(4)
C107 C102 Y2 130.9(3)
C103 C102 Y2 73.3(3)
N101 C102 Y2 56.1(2)
C104 C103 C102 116.2(5)
C104 C103 C108 124.6(6)
C102 C103 C108 118.8(5)
C104 C103 Y2 127.7(4)
C102 C103 Y2 78.2(3)
C108 C103 Y2 60.5(3)
C105 C104 C103 121.0(6)
C105 C104 H104 119.5
C103 C104 H104 119.5
C104 C105 C106 122.4(6)
C104 C105 H105 118.8
C106 C105 H105 118.8
C105 C106 C107 120.4(6)
C105 C106 H106 119.8
C107 C106 H106 119.8
C102 C107 C106 116.2(6)
C102 C107 C109 122.5(5)
C106 C107 C109 121.3(6)
C103 C108 Y2 89.4(3)
C103 C108 H10A 113.8
Y2 C108 H10A 113.8
C103 C108 H10B 113.8
Y2 C108 H10B 113.8
H10A C108 H10B 111
C107 C109 H10D 109.5
C107 C109 H10E 109.5
H10D C109 H10E 109.5
C107 C109 H10F 109.5
H10D C109 H10F 109.5
H10E C109 H10F 109.5
N101 C110 N112 121.6(4)
N101 C110 C111 123.5(4)
N112 C110 C111 114.9(4)
C110 C111 H11D 109.5
C110 C111 H11E 109.5
H11D C111 H11E 109.5
C110 C111 H11F 109.5
H11D C111 H11F 109.5
H11E C111 H11F 109.5
C110 N112 C134 125.6(4)
C110 N112 C113 118.9(3)
C134 N112 C113 115.5(3)
C114 C113 C118 122.9(4)
C114 C113 N112 118.4(4)
C118 C113 N112 118.7(4)
C113 C114 C115 117.6(5)
C113 C114 C119 121.6(5)
C115 C114 C119 120.8(5)
C116 C115 C114 119.5(6)
C116 C115 H115 120.3
C114 C115 H115 120.3
C117 C116 C115 122.2(6)
C117 C116 H116 118.9
C115 C116 H116 118.9
C116 C117 C118 120.4(6)
C116 C117 H117 119.8
C118 C117 H117 119.8
C117 C118 C113 117.4(5)
C117 C118 C120 121.4(5)
C113 C118 C120 121.2(4)
C114 C119 H11G 109.5
C114 C119 H11H 109.5
H11G C119 H11H 109.5
C114 C119 H11I 109.5
H11G C119 H11I 109.5
H11H C119 H11I 109.5
C118 C120 H12A 109.5
C118 C120 H12B 109.5
H12A C120 H12B 109.5
C118 C120 H12C 109.5
H12A C120 H12C 109.5
H12B C120 H12C 109.5
C130 N121 C122 117.6(3)
C130 N121 Y2 95.6(2)
C122 N121 Y2 146.0(3)
C127 C122 C123 120.4(4)
C127 C122 N121 119.9(4)
C123 C122 N121 119.6(4)
C124 C123 C122 118.5(5)
C124 C123 C128 121.2(5)
C122 C123 C128 120.3(4)
C125 C124 C123 120.9(5)
C125 C124 H124 119.5
C123 C124 H124 119.5
C126 C125 C124 120.4(5)
C126 C125 H125 119.8
C124 C125 H125 119.8
C125 C126 C127 120.9(5)
C125 C126 H126 119.6
C127 C126 H126 119.6
C122 C127 C126 118.9(5)
C122 C127 C129 120.3(5)
C126 C127 C129 120.8(5)
C123 C128 H12D 109.5
C123 C128 H12E 109.5
H12D C128 H12E 109.5
C123 C128 H12F 109.5
H12D C128 H12F 109.5
H12E C128 H12F 109.5
C127 C129 H12G 109.5
C127 C129 H12H 109.5
H12G C129 H12H 109.5
C127 C129 H12I 109.5
H12G C129 H12I 109.5
H12H C129 H12I 109.5
N121 C130 N135 110.8(4)
N121 C130 C131 129.6(4)
N135 C130 C131 119.6(4)
N121 C130 Y2 56.1(2)
N135 C130 Y2 55.9(2)
C131 C130 Y2 167.6(3)
C132 C131 C130 118.1(4)
C132 C131 H131 120.9
C130 C131 H131 120.9
C131 C132 C62 122.3(4)
C131 C132 H132 118.9
C62 C132 H132 118.9
C27 C133 H13A 109.5
C27 C133 H13B 109.5
H13A C133 H13B 109.5
C27 C133 H13C 109.5
H13A C133 H13C 109.5
H13B C133 H13C 109.5
N135 C134 C62 122.8(4)
N135 C134 N112 116.8(4)
C62 C134 N112 120.4(4)
C134 N135 C130 119.9(3)
C134 N135 Y2 142.7(3)
C130 N135 Y2 95.0(2)
C142 O141 C145 97.3(10)
C142 O141 Y2 130.2(8)
C145 O141 Y2 122.5(8)
O141 C142 C143 107.4(12)
O141 C142 H14A 110.2
C143 C142 H14A 110.2
O141 C142 H14B 110.2
C143 C142 H14B 110.2
H14A C142 H14B 108.5
C142 C143 C144 107.3(12)
C142 C143 H14C 110.3
C144 C143 H14C 110.3
C142 C143 H14D 110.3
C144 C143 H14D 110.3
H14C C143 H14D 108.5
C145 C144 C143 97.7(14)
C145 C144 H14E 112.2
C143 C144 H14E 112.2
C145 C144 H14F 112.2
C143 C144 H14F 112.2
H14E C144 H14F 109.8
C144 C145 O141 116.8(15)
C144 C145 H14G 108.1
O141 C145 H14G 108.1
C144 C145 H14H 108.1
O141 C145 H14H 108.1
H14G C145 H14H 107.3
C243 C242 H24A 109.3
C243 C242 H24B 109.3
H24A C242 H24B 108
C244 C243 C242 102.0(13)
C244 C243 H24C 111.4
C242 C243 H24C 111.4
C244 C243 H24D 111.4
C242 C243 H24D 111.4
H24C C243 H24D 109.2
C243 C244 C245 114.1(15)
C243 C244 H24E 108.7
C245 C244 H24E 108.7
C243 C244 H24F 108.7
C245 C244 H24F 108.7
H24E C244 H24F 107.6
C244 C245 H24G 110.8
C244 C245 H24H 110.8
H24G C245 H24H 108.9
C151 Si2 C154 112.3(2)
C151 Si2 C153 112.5(2)
C154 Si2 C153 105.6(3)
C151 Si2 C152 111.4(3)
C154 Si2 C152 108.2(3)
C153 Si2 C152 106.5(3)
Si2 C151 Y2 130.8(2)
Si2 C151 H15A 104.6
Y2 C151 H15A 104.6
Si2 C151 H15B 104.6
Y2 C151 H15B 104.6
H15A C151 H15B 105.7
Si2 C152 H15C 109.5
Si2 C152 H15D 109.5
H15C C152 H15D 109.5
Si2 C152 H15E 109.5
H15C C152 H15E 109.5
H15D C152 H15E 109.5
Si2 C153 H15F 109.5
Si2 C153 H15G 109.5
H15F C153 H15G 109.5
Si2 C153 H15H 109.5
H15F C153 H15H 109.5
H15G C153 H15H 109.5
Si2 C154 H15I 109.5
Si2 C154 H15J 109.5
H15I C154 H15J 109.5
Si2 C154 H15K 109.5
H15I C154 H15K 109.5
H15J C154 H15K 109.5

loop_
_geom_bond_atom_site_label_1
_geom_bond_atom_site_label_2
_geom_bond_distance
Y1 N35 2.360(3)
Y1 N21 2.369(3)
Y1 O41A 2.380(3)
Y1 C51 2.411(4)
Y1 N1 2.426(3)
Y1 C8 2.479(4)
Y1 C30 2.836(4)
Y1 C3 2.861(5)
Y1 C2 2.924(4)
N1 C10 1.288(5)
N1 C2 1.441(5)
C2 C7 1.397(6)
C2 C3 1.402(6)
C3 C4 1.421(6)
C3 C8 1.448(6)
C4 C5 1.366(7)
C4 H4 0.94
C5 C6 1.380(7)
C5 H5 0.94
C6 C7 1.381(7)
C6 H6 0.94
C7 C9 1.492(6)
C8 H8A 0.98
C8 H8B 0.98
C9 H9A 0.97
C9 H9B 0.97
C9 H9C 0.97
C10 N12 1.398(5)
C10 C11 1.518(5)
C11 H11A 0.97
C11 H11B 0.97
C11 H11C 0.97
N12 C34 1.413(5)
N12 C13 1.453(5)
C13 C14 1.384(6)
C13 C18 1.394(6)
C14 C15 1.401(7)
C14 C19 1.498(6)
C15 C16 1.373(8)
C15 H15 0.94
C16 C17 1.370(8)
C16 H16 0.94
C17 C18 1.388(6)
C17 H17 0.94
C18 C20 1.500(6)
C19 H19A 0.97
C19 H19B 0.97
C19 H19C 0.97
C20 H20A 0.97
C20 H20B 0.97
C20 H20C 0.97
N21 C30 1.332(5)
N21 C22 1.431(5)
C22 C23 1.384(6)
C22 C27 1.412(7)
C23 C24 1.426(7)
C23 C28 1.495(7)
C24 C25 1.354(8)
C24 H24 0.94
C25 C26 1.357(8)
C25 H25 0.94
C26 C27 1.390(7)
C26 H26 0.94
C27 C133 1.479(7)
C28 H28A 0.97
C28 H28B 0.97
C28 H28C 0.97
C30 N35 1.378(5)
C30 C31 1.418(5)
C31 C32 1.361(5)
C31 H31 0.94
C32 C33 1.393(5)
C32 H32 0.94
C33 C34 1.381(5)
C33 H33 0.94
C34 N35 1.336(4)
O41A C45A 1.469(19)
O41A C42A 1.486(14)
C42A C43A 1.316(18)
C42A H42A 0.98
C42A H42B 0.98
C43A C44A 1.15(3)
C43A H43A 0.98
C43A H43B 0.98
C44A C45A 1.46(2)
C44A H44A 0.98
C44A H44B 0.98
C45A H45A 0.98
C45A H45B 0.98
C42B C43B 1.521(19)
C42B C45B 1.98(2)
C42B H42C 0.98
C42B H42D 0.98
C43B C44B 1.61(3)
C43B H43C 0.98
C43B H43D 0.98
C44B C45B 1.46(2)
C44B H44C 0.98
C44B H44D 0.98
C45B H45C 0.98
C45B H45D 0.98
Si1 C51 1.829(4)
Si1 C53 1.868(5)
Si1 C52 1.872(5)
Si1 C54 1.895(5)
C51 H51A 0.98
C51 H51B 0.98
C52 H52A 0.97
C52 H52B 0.97
C52 H52C 0.97
C53 H53A 0.97
C53 H53B 0.97
C53 H53C 0.97
C54 H54A 0.97
C54 H54B 0.97
C54 H54C 0.97
C62 C134 1.365(5)
C62 C132 1.390(5)
C62 H62 0.94
Y2 N135 2.344(3)
Y2 N121 2.353(3)
Y2 O141 2.389(3)
Y2 N101 2.417(3)
Y2 C151 2.418(4)
Y2 C108 2.475(4)
Y2 C130 2.821(4)
Y2 C103 2.845(5)
Y2 C102 2.907(5)
N101 C110 1.280(5)
N101 C102 1.451(5)
C102 C107 1.388(7)
C102 C103 1.415(7)
C103 C104 1.407(6)
C103 C108 1.431(6)
C104 C105 1.355(8)
C104 H104 0.94
C105 C106 1.359(8)
C105 H105 0.94
C106 C107 1.429(7)
C106 H106 0.94
C107 C109 1.495(7)
C108 H10A 0.98
C108 H10B 0.98
C109 H10D 0.97
C109 H10E 0.97
C109 H10F 0.97
C110 N112 1.388(5)
C110 C111 1.513(6)
C111 H11D 0.97
C111 H11E 0.97
C111 H11F 0.97
N112 C134 1.434(5)
N112 C113 1.445(5)
C113 C114 1.386(6)
C113 C118 1.397(6)
C114 C115 1.403(7)
C114 C119 1.503(7)
C115 C116 1.379(8)
C115 H115 0.94
C116 C117 1.357(7)
C116 H116 0.94
C117 C118 1.392(6)
C117 H117 0.94
C118 C120 1.498(6)
C119 H11G 0.97
C119 H11H 0.97
C119 H11I 0.97
C120 H12A 0.97
C120 H12B 0.97
C120 H12C 0.97
N121 C130 1.343(5)
N121 C122 1.431(5)
C122 C127 1.378(6)
C122 C123 1.401(6)
C123 C124 1.395(6)
C123 C128 1.506(6)
C124 C125 1.362(7)
C124 H124 0.94
C125 C126 1.355(7)
C125 H125 0.94
C126 C127 1.403(6)
C126 H126 0.94
C127 C129 1.508(6)
C128 H12D 0.97
C128 H12E 0.97
C128 H12F 0.97
C129 H12G 0.97
C129 H12H 0.97
C129 H12I 0.97
C130 N135 1.380(5)
C130 C131 1.408(5)
C131 C132 1.358(5)
C131 H131 0.94
C132 H132 0.94
C133 H13A 0.97
C133 H13B 0.97
C133 H13C 0.97
C134 N135 1.338(5)
O141 C142 1.378(18)
O141 C145 1.456(19)
C142 C143 1.464(17)
C142 H14A 0.98
C142 H14B 0.98
C143 C144 1.50(2)
C143 H14C 0.98
C143 H14D 0.98
C144 C145 1.292(18)
C144 H14E 0.98
C144 H14F 0.98
C145 H14G 0.98
C145 H14H 0.98
C242 C243 1.458(17)
C242 H24A 0.98
C242 H24B 0.98
C243 C244 1.37(2)
C243 H24C 0.98
C243 H24D 0.98
C244 C245 1.423(19)
C244 H24E 0.98
C244 H24F 0.98
C245 H24G 0.98
C245 H24H 0.98
Si2 C151 1.814(4)
Si2 C154 1.882(5)
Si2 C153 1.888(6)
Si2 C152 1.893(6)
C151 H15A 0.98
C151 H15B 0.98
C152 H15C 0.97
C152 H15D 0.97
C152 H15E 0.97
C153 H15F 0.97
C153 H15G 0.97
C153 H15H 0.97
C154 H15I 0.97
C154 H15J 0.97
C154 H15K 0.97

loop_
_geom_torsion_atom_site_label_1
_geom_torsion_atom_site_label_2
_geom_torsion_atom_site_label_3
_geom_torsion_atom_site_label_4
_geom_torsion
N35 Y1 N1 C10 -15.6(4)
N21 Y1 N1 C10 -14.2(5)
O41A Y1 N1 C10 137.9(4)
C51 Y1 N1 C10 -133.5(4)
C8 Y1 N1 C10 103.8(4)
C30 Y1 N1 C10 -17.8(4)
C3 Y1 N1 C10 135.0(5)
C2 Y1 N1 C10 158.7(5)
N35 Y1 N1 C2 -174.3(3)
N21 Y1 N1 C2 -172.8(2)
O41A Y1 N1 C2 -20.7(3)
C51 Y1 N1 C2 67.8(2)
C8 Y1 N1 C2 -54.9(2)
C30 Y1 N1 C2 -176.5(2)
C3 Y1 N1 C2 -23.7(2)
C10 N1 C2 C7 74.4(5)
Y1 N1 C2 C7 -122.7(4)
C10 N1 C2 C3 -116.8(4)
Y1 N1 C2 C3 46.1(3)
C10 N1 C2 Y1 -163.0(4)
N35 Y1 C2 C7 108.9(5)
N21 Y1 C2 C7 117.0(5)
O41A Y1 C2 C7 -88.9(5)
C51 Y1 C2 C7 -7.9(5)
N1 Y1 C2 C7 103.6(6)
C8 Y1 C2 C7 -146.5(5)
C30 Y1 C2 C7 107.9(5)
C3 Y1 C2 C7 -119.5(6)
N35 Y1 C2 C3 -131.6(3)
N21 Y1 C2 C3 -123.5(3)
O41A Y1 C2 C3 30.6(3)
C51 Y1 C2 C3 111.6(3)
N1 Y1 C2 C3 -136.9(4)
C8 Y1 C2 C3 -27.0(2)
C30 Y1 C2 C3 -132.6(3)
N35 Y1 C2 N1 5.4(2)
N21 Y1 C2 N1 13.5(4)
O41A Y1 C2 N1 167.5(2)
C51 Y1 C2 N1 -111.5(2)
C8 Y1 C2 N1 109.9(3)
C30 Y1 C2 N1 4.3(3)
C3 Y1 C2 N1 136.9(4)
C7 C2 C3 C4 2.8(6)
N1 C2 C3 C4 -165.9(4)
Y1 C2 C3 C4 -127.5(4)
C7 C2 C3 C8 175.9(4)
N1 C2 C3 C8 7.3(6)
Y1 C2 C3 C8 45.7(3)
C7 C2 C3 Y1 130.2(4)
N1 C2 C3 Y1 -38.5(3)
N35 Y1 C3 C2 55.1(3)
N21 Y1 C3 C2 119.4(3)
O41A Y1 C3 C2 -153.7(2)
C51 Y1 C3 C2 -67.7(3)
N1 Y1 C3 C2 24.8(2)
C8 Y1 C3 C2 133.9(4)
C30 Y1 C3 C2 71.3(3)
N35 Y1 C3 C4 169.9(4)
N21 Y1 C3 C4 -125.8(5)
O41A Y1 C3 C4 -38.9(5)
C51 Y1 C3 C4 47.1(5)
N1 Y1 C3 C4 139.6(5)
C8 Y1 C3 C4 -111.3(6)
C30 Y1 C3 C4 -173.9(4)
C2 Y1 C3 C4 114.8(6)
N35 Y1 C3 C8 -78.8(3)
N21 Y1 C3 C8 -14.5(5)
O41A Y1 C3 C8 72.4(3)
C51 Y1 C3 C8 158.4(3)
N1 Y1 C3 C8 -109.1(3)
C30 Y1 C3 C8 -62.6(3)
C2 Y1 C3 C8 -133.9(4)
C2 C3 C4 C5 -1.7(7)
C8 C3 C4 C5 -174.5(5)
Y1 C3 C4 C5 -98.1(6)
C3 C4 C5 C6 -1.0(8)
C4 C5 C6 C7 2.6(9)
C5 C6 C7 C2 -1.5(8)
C5 C6 C7 C9 177.0(5)
C3 C2 C7 C6 -1.2(7)
N1 C2 C7 C6 166.7(4)
Y1 C2 C7 C6 96.2(5)
C3 C2 C7 C9 -179.6(4)
N1 C2 C7 C9 -11.7(7)
Y1 C2 C7 C9 -82.2(6)
C2 C3 C8 Y1 -54.1(4)
C4 C3 C8 Y1 118.6(4)
N35 Y1 C8 C3 112.5(3)
N21 Y1 C8 C3 172.6(2)
O41A Y1 C8 C3 -107.7(3)
C51 Y1 C8 C3 -25.5(3)
N1 Y1 C8 C3 55.0(3)
C30 Y1 C8 C3 139.2(2)
C2 Y1 C8 C3 24.9(2)
C2 N1 C10 N12 -179.8(4)
Y1 N1 C10 N12 26.1(6)
C2 N1 C10 C11 2.0(6)
Y1 N1 C10 C11 -152.1(3)
N1 C10 N12 C34 -10.4(6)
C11 C10 N12 C34 167.9(3)
N1 C10 N12 C13 172.8(4)
C11 C10 N12 C13 -8.8(5)
C10 N12 C13 C14 -87.0(5)
C34 N12 C13 C14 95.9(4)
C10 N12 C13 C18 96.7(5)
C34 N12 C13 C18 -80.4(5)
C18 C13 C14 C15 -0.4(7)
N12 C13 C14 C15 -176.5(4)
C18 C13 C14 C19 177.2(5)
N12 C13 C14 C19 1.1(7)
C13 C14 C15 C16 -0.5(8)
C19 C14 C15 C16 -178.0(5)
C14 C15 C16 C17 0.6(10)
C15 C16 C17 C18 0.1(10)
C16 C17 C18 C13 -0.9(8)
C16 C17 C18 C20 179.0(5)
C14 C13 C18 C17 1.0(7)
N12 C13 C18 C17 177.2(4)
C14 C13 C18 C20 -178.8(4)
N12 C13 C18 C20 -2.6(6)
N35 Y1 N21 C30 -6.2(2)
O41A Y1 N21 C30 -173.4(3)
C51 Y1 N21 C30 103.5(3)
N1 Y1 N21 C30 -7.8(3)
C8 Y1 N21 C30 -93.0(3)
C3 Y1 N21 C30 -84.1(4)
C2 Y1 N21 C30 -15.8(4)
N35 Y1 N21 C22 -177.5(6)
O41A Y1 N21 C22 15.3(6)
C51 Y1 N21 C22 -67.8(6)
N1 Y1 N21 C22 -179.1(5)
C8 Y1 N21 C22 95.8(6)
C30 Y1 N21 C22 -171.2(7)
C3 Y1 N21 C22 104.7(6)
C2 Y1 N21 C22 172.9(5)
C30 N21 C22 C23 85.6(5)
Y1 N21 C22 C23 -104.3(6)
C30 N21 C22 C27 -96.8(5)
Y1 N21 C22 C27 73.4(7)
C27 C22 C23 C24 0.0(7)
N21 C22 C23 C24 177.6(4)
C27 C22 C23 C28 -179.4(5)
N21 C22 C23 C28 -1.8(7)
C22 C23 C24 C25 -0.8(8)
C28 C23 C24 C25 178.6(6)
C23 C24 C25 C26 0.5(10)
C24 C25 C26 C27 0.7(10)
C25 C26 C27 C22 -1.5(8)
C25 C26 C27 C133 178.3(6)
C23 C22 C27 C26 1.1(7)
N21 C22 C27 C26 -176.5(4)
C23 C22 C27 C133 -178.7(5)
N21 C22 C27 C133 3.7(7)
C22 N21 C30 N35 -175.9(4)
Y1 N21 C30 N35 9.6(3)
C22 N21 C30 C31 4.7(7)
Y1 N21 C30 C31 -169.8(4)
C22 N21 C30 Y1 174.5(4)
N35 Y1 C30 N21 169.2(4)
O41A Y1 C30 N21 7.0(3)
C51 Y1 C30 N21 -88.5(3)
N1 Y1 C30 N21 173.5(2)
C8 Y1 C30 N21 105.8(3)
C3 Y1 C30 N21 137.7(3)
C2 Y1 C30 N21 171.4(2)
N21 Y1 C30 N35 -169.2(4)
O41A Y1 C30 N35 -162.2(2)
C51 Y1 C30 N35 102.3(2)
N1 Y1 C30 N35 4.3(2)
C8 Y1 C30 N35 -63.4(3)
C3 Y1 C30 N35 -31.5(3)
C2 Y1 C30 N35 2.2(3)
N21 C30 C31 C32 178.4(4)
N35 C30 C31 C32 -1.0(6)
Y1 C30 C31 C32 60.4(18)
C30 C31 C32 C33 0.6(6)
C31 C32 C33 C34 0.8(6)
C32 C33 C34 N35 -2.0(6)
C32 C33 C34 N12 175.5(3)
C10 N12 C34 N35 -9.7(6)
C13 N12 C34 N35 167.1(3)
C10 N12 C34 C33 172.7(4)
C13 N12 C34 C33 -10.5(5)
C33 C34 N35 C30 1.6(6)
N12 C34 N35 C30 -176.0(3)
C33 C34 N35 Y1 -161.5(3)
N12 C34 N35 Y1 20.9(6)
N21 C30 N35 C34 -179.5(3)
C31 C30 N35 C34 -0.1(5)
Y1 C30 N35 C34 -169.9(4)
N21 C30 N35 Y1 -9.6(3)
C31 C30 N35 Y1 169.9(3)
N21 Y1 N35 C34 171.5(5)
O41A Y1 N35 C34 -168.9(4)
C51 Y1 N35 C34 73.4(5)
N1 Y1 N35 C34 -9.9(4)
C8 Y1 N35 C34 -66.7(4)
C30 Y1 N35 C34 165.5(6)
C3 Y1 N35 C34 -35.6(5)
C2 Y1 N35 C34 -12.7(4)
N21 Y1 N35 C30 6.0(2)
O41A Y1 N35 C30 25.6(3)
C51 Y1 N35 C30 -92.2(2)
N1 Y1 N35 C30 -175.4(2)
C8 Y1 N35 C30 127.7(2)
C3 Y1 N35 C30 158.9(2)
C2 Y1 N35 C30 -178.2(2)
N35 Y1 O41A C45A -165.7(15)
N21 Y1 O41A C45A -149.4(15)
C51 Y1 O41A C45A -37.7(15)
N1 Y1 O41A C45A 53.3(15)
C8 Y1 O41A C45A 84.6(15)
C30 Y1 O41A C45A -152.7(15)
C3 Y1 O41A C45A 55.7(15)
C2 Y1 O41A C45A 41.8(15)
N35 Y1 O41A C42A -12.7(11)
N21 Y1 O41A C42A 3.6(11)
C51 Y1 O41A C42A 115.3(11)
N1 Y1 O41A C42A -153.7(11)
C8 Y1 O41A C42A -122.4(11)
C30 Y1 O41A C42A 0.3(11)
C3 Y1 O41A C42A -151.4(11)
C2 Y1 O41A C42A -165.3(11)
C45A O41A C42A C43A -13.8(18)
Y1 O41A C42A C43A -171.3(11)
O41A C42A C43A C44A 11(3)
C42A C43A C44A C45A -3(3)
C43A C44A C45A O41A -6(3)
C42A O41A C45A C44A 11.1(17)
Y1 O41A C45A C44A 170.8(14)
C45B C42B C43B C44B 6.0(14)
C42B C43B C44B C45B -8.0(19)
C43B C44B C45B C42B 6.1(14)
C43B C42B C45B C44B -6.5(15)
C53 Si1 C51 Y1 111.5(3)
C52 Si1 C51 Y1 -7.6(4)
C54 Si1 C51 Y1 -128.2(3)
N35 Y1 C51 Si1 -10.3(4)
N21 Y1 C51 Si1 -72.5(3)
O41A Y1 C51 Si1 -154.6(3)
N1 Y1 C51 Si1 57.4(3)
C8 Y1 C51 Si1 123.3(3)
C30 Y1 C51 Si1 -42.5(3)
C3 Y1 C51 Si1 110.7(3)
C2 Y1 C51 Si1 84.7(3)
N135 Y2 N101 C110 -17.6(5)
N121 Y2 N101 C110 -16.9(5)
O141 Y2 N101 C110 134.6(4)
C151 Y2 N101 C110 -135.8(5)
C108 Y2 N101 C110 100.3(5)
C130 Y2 N101 C110 -20.9(5)
C103 Y2 N101 C110 131.5(5)
C102 Y2 N101 C110 155.6(6)
N135 Y2 N101 C102 -173.2(3)
N121 Y2 N101 C102 -172.5(3)
O141 Y2 N101 C102 -21.0(4)
C151 Y2 N101 C102 68.5(3)
C108 Y2 N101 C102 -55.4(3)
C130 Y2 N101 C102 -176.5(3)
C103 Y2 N101 C102 -24.1(3)
C110 N101 C102 C107 77.8(6)
Y2 N101 C102 C107 -121.3(4)
C110 N101 C102 C103 -114.2(5)
Y2 N101 C102 C103 46.7(4)
C110 N101 C102 Y2 -160.9(5)
N135 Y2 C102 C107 109.5(5)
N121 Y2 C102 C107 117.5(5)
O141 Y2 C102 C107 -89.7(5)
N101 Y2 C102 C107 103.1(6)
C151 Y2 C102 C107 -8.2(5)
C108 Y2 C102 C107 -147.8(6)
C130 Y2 C102 C107 107.4(5)
C103 Y2 C102 C107 -120.6(6)
N135 Y2 C102 C103 -129.9(3)
N121 Y2 C102 C103 -121.9(4)
O141 Y2 C102 C103 30.9(3)
N101 Y2 C102 C103 -136.3(4)
C151 Y2 C102 C103 112.4(3)
C108 Y2 C102 C103 -27.2(3)
C130 Y2 C102 C103 -132.0(3)
N135 Y2 C102 N101 6.3(3)
N121 Y2 C102 N101 14.4(5)
O141 Y2 C102 N101 167.2(2)
C151 Y2 C102 N101 -111.4(3)
C108 Y2 C102 N101 109.1(3)
C130 Y2 C102 N101 4.3(3)
C103 Y2 C102 N101 136.3(4)
C107 C102 C103 C104 2.1(7)
N101 C102 C103 C104 -165.5(4)
Y2 C102 C103 C104 -126.4(4)
C107 C102 C103 C108 174.9(5)
N101 C102 C103 C108 7.3(6)
Y2 C102 C103 C108 46.4(4)
C107 C102 C103 Y2 128.5(5)
N101 C102 C103 Y2 -39.1(3)
N135 Y2 C103 C104 171.0(5)
N121 Y2 C103 C104 -123.8(5)
O141 Y2 C103 C104 -39.0(6)
N101 Y2 C103 C104 139.3(6)
C151 Y2 C103 C104 46.5(6)
C108 Y2 C103 C104 -112.7(7)
C130 Y2 C103 C104 -173.2(5)
C102 Y2 C103 C104 114.1(7)
N135 Y2 C103 C102 56.9(3)
N121 Y2 C103 C102 122.1(4)
O141 Y2 C103 C102 -153.1(3)
N101 Y2 C103 C102 25.3(2)
C151 Y2 C103 C102 -67.5(3)
C108 Y2 C103 C102 133.2(5)
C130 Y2 C103 C102 72.7(4)
N135 Y2 C103 C108 -76.3(3)
N121 Y2 C103 C108 -11.1(5)
O141 Y2 C103 C108 73.7(3)
N101 Y2 C103 C108 -107.9(3)
C151 Y2 C103 C108 159.2(3)
C130 Y2 C103 C108 -60.5(4)
C102 Y2 C103 C108 -133.2(5)
C102 C103 C104 C105 -1.2(8)
C108 C103 C104 C105 -173.6(5)
Y2 C103 C104 C105 -96.5(7)
C103 C104 C105 C106 -1.5(10)
C104 C105 C106 C107 3.5(11)
C103 C102 C107 C106 -0.2(8)
N101 C102 C107 C106 166.6(4)
Y2 C102 C107 C106 96.9(6)
C103 C102 C107 C109 -178.8(5)
N101 C102 C107 C109 -12.0(8)
Y2 C102 C107 C109 -81.7(6)
C105 C106 C107 C102 -2.6(9)
C105 C106 C107 C109 176.0(6)
C104 C103 C108 Y2 117.6(5)
C102 C103 C108 Y2 -54.5(4)
N135 Y2 C108 C103 114.3(3)
N121 Y2 C108 C103 174.2(3)
O141 Y2 C108 C103 -105.8(3)
N101 Y2 C108 C103 56.3(3)
C151 Y2 C108 C103 -25.0(4)
C130 Y2 C108 C103 140.5(3)
C102 Y2 C108 C103 25.6(3)
C102 N101 C110 N112 179.4(4)
Y2 N101 C110 N112 28.9(7)
C102 N101 C110 C111 2.2(7)
Y2 N101 C110 C111 -148.4(4)
N101 C110 N112 C134 -9.4(7)
C111 C110 N112 C134 168.1(4)
N101 C110 N112 C113 172.0(4)
C111 C110 N112 C113 -10.5(6)
C110 N112 C113 C114 -84.4(5)
C134 N112 C113 C114 96.9(5)
C110 N112 C113 C118 96.4(5)
C134 N112 C113 C118 -82.3(5)
C118 C113 C114 C115 -1.6(7)
N112 C113 C114 C115 179.2(4)
C118 C113 C114 C119 176.7(5)
N112 C113 C114 C119 -2.5(7)
C113 C114 C115 C116 -0.1(7)
C119 C114 C115 C116 -178.5(5)
C114 C115 C116 C117 1.0(9)
C115 C116 C117 C118 -0.1(9)
C116 C117 C118 C113 -1.5(7)
C116 C117 C118 C120 179.4(5)
C114 C113 C118 C117 2.4(7)
N112 C113 C118 C117 -178.4(4)
C114 C113 C118 C120 -178.5(4)
N112 C113 C118 C120 0.7(6)
N135 Y2 N121 C130 -7.7(2)
O141 Y2 N121 C130 -173.4(3)
N101 Y2 N121 C130 -8.5(3)
C151 Y2 N121 C130 103.6(3)
C108 Y2 N121 C130 -93.4(3)
C103 Y2 N121 C130 -86.6(4)
C102 Y2 N121 C130 -17.2(5)
N135 Y2 N121 C122 -175.6(5)
O141 Y2 N121 C122 18.8(5)
N101 Y2 N121 C122 -176.4(5)
C151 Y2 N121 C122 -64.2(5)
C108 Y2 N121 C122 98.8(5)
C130 Y2 N121 C122 -167.9(6)
C103 Y2 N121 C122 105.5(6)
C102 Y2 N121 C122 175.0(5)
C130 N121 C122 C127 90.4(5)
Y2 N121 C122 C127 -103.3(5)
C130 N121 C122 C123 -94.4(5)
Y2 N121 C122 C123 72.0(6)
C127 C122 C123 C124 0.9(7)
N121 C122 C123 C124 -174.3(4)
C127 C122 C123 C128 -179.1(4)
N121 C122 C123 C128 5.7(6)
C122 C123 C124 C125 -0.8(8)
C128 C123 C124 C125 179.2(5)
C123 C124 C125 C126 -0.5(9)
C124 C125 C126 C127 1.6(9)
C123 C122 C127 C126 0.2(7)
N121 C122 C127 C126 175.4(4)
C123 C122 C127 C129 -179.8(4)
N121 C122 C127 C129 -4.6(7)
C125 C126 C127 C122 -1.5(8)
C125 C126 C127 C129 178.5(5)
C122 N121 C130 N135 -175.8(3)
Y2 N121 C130 N135 11.8(3)
C122 N121 C130 C131 6.1(7)
Y2 N121 C130 C131 -166.2(4)
C122 N121 C130 Y2 172.4(4)
N135 Y2 C130 N121 166.7(4)
O141 Y2 C130 N121 7.1(3)
N101 Y2 C130 N121 173.0(2)
C151 Y2 C130 N121 -87.9(3)
C108 Y2 C130 N121 105.3(3)
C103 Y2 C130 N121 136.2(3)
C102 Y2 C130 N121 170.8(2)
N121 Y2 C130 N135 -166.7(4)
O141 Y2 C130 N135 -159.5(2)
N101 Y2 C130 N135 6.3(2)
C151 Y2 C130 N135 105.5(2)
C108 Y2 C130 N135 -61.3(3)
C103 Y2 C130 N135 -30.5(4)
C102 Y2 C130 N135 4.2(3)
N135 Y2 C130 C131 -72.1(14)
N121 Y2 C130 C131 121.3(15)
O141 Y2 C130 C131 128.4(15)
N101 Y2 C130 C131 -65.7(15)
C151 Y2 C130 C131 33.4(15)
C108 Y2 C130 C131 -133.4(14)
C103 Y2 C130 C131 -102.5(15)
C102 Y2 C130 C131 -67.9(15)
N121 C130 C131 C132 177.0(4)
N135 C130 C131 C132 -0.9(6)
Y2 C130 C131 C132 64.0(16)
C130 C131 C132 C62 0.9(7)
C134 C62 C132 C131 0.0(7)
C132 C62 C134 N135 -0.9(7)
C132 C62 C134 N112 175.8(4)
C110 N112 C134 N135 -14.1(6)
C113 N112 C134 N135 164.5(4)
C110 N112 C134 C62 169.1(4)
C113 N112 C134 C62 -12.3(6)
C62 C134 N135 C130 0.8(6)
N112 C134 N135 C130 -175.9(3)
C62 C134 N135 Y2 -156.3(3)
N112 C134 N135 Y2 27.0(6)
N121 C130 N135 C134 -178.1(3)
C131 C130 N135 C134 0.1(6)
Y2 C130 N135 C134 -166.3(4)
N121 C130 N135 Y2 -11.8(3)
C131 C130 N135 Y2 166.4(3)
N121 Y2 N135 C134 167.7(5)
O141 Y2 N135 C134 -170.1(4)
N101 Y2 N135 C134 -13.0(4)
C151 Y2 N135 C134 71.2(5)
C108 Y2 N135 C134 -70.5(5)
C130 Y2 N135 C134 160.2(6)
C103 Y2 N135 C134 -40.2(5)
C102 Y2 N135 C134 -16.4(5)
N121 Y2 N135 C130 7.5(2)
O141 Y2 N135 C130 29.7(3)
N101 Y2 N135 C130 -173.2(3)
C151 Y2 N135 C130 -89.0(3)
C108 Y2 N135 C130 129.3(2)
C103 Y2 N135 C130 159.6(2)
C102 Y2 N135 C130 -176.6(2)
N135 Y2 O141 C142 17.4(12)
N121 Y2 O141 C142 36.0(11)
N101 Y2 O141 C142 -120.8(11)
C151 Y2 O141 C142 146.6(11)
C108 Y2 O141 C142 -89.4(11)
C130 Y2 O141 C142 32.6(11)
C103 Y2 O141 C142 -118.4(11)
C102 Y2 O141 C142 -132.6(11)
N135 Y2 O141 C145 154.8(8)
N121 Y2 O141 C145 173.4(9)
N101 Y2 O141 C145 16.5(9)
C151 Y2 O141 C145 -76.1(9)
C108 Y2 O141 C145 48.0(9)
C130 Y2 O141 C145 170.0(8)
C103 Y2 O141 C145 19.0(9)
C102 Y2 O141 C145 4.8(9)
C145 O141 C142 C143 26.6(15)
Y2 O141 C142 C143 171.4(8)
O141 C142 C143 C144 -11.6(17)
C142 C143 C144 C145 -11.5(16)
C143 C144 C145 O141 32.2(16)
C142 O141 C145 C144 -40.3(16)
Y2 O141 C145 C144 171.1(12)
C242 C243 C244 C245 -7.3(19)
C154 Si2 C151 Y2 -4.9(4)
C153 Si2 C151 Y2 114.1(3)
C152 Si2 C151 Y2 -126.4(3)
N135 Y2 C151 Si2 -6.9(4)
N121 Y2 C151 Si2 -69.3(3)
O141 Y2 C151 Si2 -152.0(3)
N101 Y2 C151 Si2 61.1(3)
C108 Y2 C151 Si2 127.4(3)
C130 Y2 C151 Si2 -39.1(3)
C103 Y2 C151 Si2 115.1(3)
C102 Y2 C151 Si2 88.8(3)
